data_1531290
loop_
_publ_author_name
'Derstroff, V.'
'Ensling, J.'
'Tremel, W.'
'Guetlich, P.'
'Ksenofontov, V.'

_publ_section_title
;
 K3 Cr2 (P S4)3 : a new chromium thiophosphate with a one-dimensional (Cr2
 (P S4)3)(3-) anion chain
;
_journal_name_full 'Zeitschrift fuer Anorganische und Allgemeine Chemie'
_journal_page_first 1346
_journal_page_last 1354
_journal_volume 628
_journal_year 2002
_chemical_formula_sum 'Cr2 K3 P3 S12'
_chemical_name_systematic 'K3 (Cr2 (P S4)3)'
_space_group_IT_number 14
_symmetry_space_group_name_Hall '-P 2yn'
_symmetry_space_group_name_H-M 'P 1 21/n 1'
_cell_angle_alpha 90
_cell_angle_beta 96.52
_cell_angle_gamma 90
_cell_formula_units_Z 4
_cell_length_a 9.731
_cell_length_b 11.986
_cell_length_c 17.727
_cell_volume 2054.230
_citation_journal_id_ASTM ZAACAB
_cod_data_source_file Derstroff_ZAACAB_2002_975.cif
_cod_data_source_block Cr2K3P3S12
_cod_original_cell_volume 2054.229
_cod_original_sg_symbol_Hall '-P 2ybc (x-z,y,z)'
_cod_database_code 1531290

loop_
_symmetry_equiv_pos_as_xyz
x,y,z
-x+1/2,y+1/2,-z+1/2
-x,-y,-z
x-1/2,-y-1/2,z-1/2

loop_
_atom_site_label
_atom_site_type_symbol
_atom_site_fract_x
_atom_site_fract_y
_atom_site_fract_z
_atom_site_occupancy
_atom_site_U_iso_or_equiv
K3 K+1 0.2343 0.4305 -0.0456 1 0.0
K1 K+1 0.4931 0.3673 0.3004 1 0.0
S6 S-2 0.169 0.3901 0.25 1 0.0
S12 S-2 0.5849 0.1154 0.2885 1 0.0
S4 S-2 0.1764 0.1866 0.5493 1 0.0
P1 P+5 0.2047 0.2595 0.4483 1 0.0
Cr1 Cr+3 0.3782 0.2833 0.6023 1 0.0
S10 S-2 -0.0721 0.0629 0.3173 1 0.0
S9 S-2 0.7611 0.0528 0.1415 1 0.0
S3 S-2 0.3593 0.3727 0.4774 1 0.0
S5 S-2 0.106 0.1559 0.1659 1 0.0
Cr2 Cr+3 0.0545 0.2278 0.2899 1 0.0
S1 S-2 0.254 0.153 0.3664 1 0.0
S8 S-2 0.0144 0.3728 0.0702 1 0.0
K2 K+1 0.4244 0.0812 0.1156 1 0.0
P2 P+5 0.174 0.3198 0.1459 1 0.0
P3 P+5 0.7638 0.124 0.2471 1 0.0
S7 S-2 0.3578 0.3297 0.1107 1 0.0
S11 S-2 0.8315 0.287 0.2264 1 0.0
S2 S-2 0.0192 0.3253 0.4044 1 0.0
